data_2017439
loop_
_publ_author_name
'Marciniak, Bernard'
'Rozycka-Sokolowska, Ewa'

_publ_section_title
;
 4-Methoxy-1-naphthol: chains formed by O---H&#x00B7;&#x00B7;&#x00B7;O
 hydrogen bonds and \p--\p stacking interactions
;
_journal_coeditor_code GD3319
_journal_issue 12
_journal_name_full 'Acta Crystallographica Section C'
_journal_page_first o630
_journal_page_last o634
_journal_paper_doi 10.1107/S0108270109047556
_journal_volume 65
_journal_year 2009
_chemical_formula_iupac 'C11 H10 O2'
_chemical_formula_moiety 'C11 H10 O2'
_chemical_formula_sum 'C11 H10 O2'
_chemical_formula_weight 174.19
_chemical_name_common 4-methoxy-1-naphthol
_chemical_name_systematic
;
4-methoxy-1-naphthol
;
_space_group_IT_number 4
_symmetry_cell_setting monoclinic
_symmetry_space_group_name_Hall 'P 2yb'
_symmetry_space_group_name_H-M 'P 1 21 1'
_atom_sites_solution_hydrogens geom
_atom_sites_solution_primary direct
_atom_sites_solution_secondary difmap
_audit_creation_method SHELXL-97
_cell_angle_alpha 90.00
_cell_angle_beta 95.183(4)
_cell_angle_gamma 90.00
_cell_formula_units_Z 2
_cell_length_a 8.5940(4)
_cell_length_b 4.7435(2)
_cell_length_c 10.7293(5)
_cell_measurement_reflns_used 4896
_cell_measurement_temperature 290(2)
_cell_measurement_theta_max 26.37
_cell_measurement_theta_min 2.38
_cell_volume 435.60(3)
_computing_cell_refinement 'CrysAlis RED (Oxford Diffraction, 2008)'
_computing_data_collection 'CrysAlis CCD (Oxford Diffraction, 2008)'
_computing_data_reduction 'CrysAlis RED (Oxford Diffraction, 2008)'
_computing_molecular_graphics 'PLATON (Spek, 2009), DIAMOND (Brandenburg,  2006)'
_computing_publication_material 'publCIF (Westrip, 2009)'
_computing_structure_refinement 'SHELXL97 (Sheldrick, 2008)'
_computing_structure_solution 'SHELXS97 (Sheldrick, 2008)'
_diffrn_ambient_temperature 290(2)
_diffrn_measured_fraction_theta_full 0.997
_diffrn_measured_fraction_theta_max 0.997
_diffrn_measurement_device_type 'Oxford Diffraction Xcalibur3 CCD'
_diffrn_measurement_method '\w scans'
_diffrn_radiation_monochromator graphite
_diffrn_radiation_source 'Enhance (Mo) X-ray Source'
_diffrn_radiation_type MoK\a
_diffrn_radiation_wavelength 0.71073
_diffrn_reflns_av_R_equivalents 0.0241
_diffrn_reflns_av_sigmaI/netI 0.0214
_diffrn_reflns_limit_h_max 10
_diffrn_reflns_limit_h_min -10
_diffrn_reflns_limit_k_max 5
_diffrn_reflns_limit_k_min -5
_diffrn_reflns_limit_l_max 13
_diffrn_reflns_limit_l_min -13
_diffrn_reflns_number 4893
_diffrn_reflns_theta_full 25.00
_diffrn_reflns_theta_max 26.37
_diffrn_reflns_theta_min 3.18
_diffrn_standards_decay_% 0
_diffrn_standards_interval_count 0
_diffrn_standards_interval_time 0
_diffrn_standards_number 0
_exptl_absorpt_coefficient_mu 0.091
_exptl_absorpt_correction_T_max 1.000
_exptl_absorpt_correction_T_min 0.966
_exptl_absorpt_correction_type multi-scan
_exptl_absorpt_process_details '(CrysAlis RED; Oxford Diffraction, 2008)'
_exptl_crystal_colour yellow-brown
_exptl_crystal_density_diffrn 1.328
_exptl_crystal_density_method 'not measured'
_exptl_crystal_description column
_exptl_crystal_F_000 184
_exptl_crystal_size_max 0.46
_exptl_crystal_size_mid 0.20
_exptl_crystal_size_min 0.13
_refine_diff_density_max 0.122
_refine_diff_density_min -0.168
_refine_ls_extinction_method none
_refine_ls_goodness_of_fit_ref 1.031
_refine_ls_hydrogen_treatment mixed
_refine_ls_matrix_type full
_refine_ls_number_parameters 122
_refine_ls_number_reflns 994
_refine_ls_number_restraints 1
_refine_ls_restrained_S_all 1.030
_refine_ls_R_factor_all 0.0440
_refine_ls_R_factor_gt 0.0358
_refine_ls_shift/su_max 0.000
_refine_ls_shift/su_mean 0.000
_refine_ls_structure_factor_coef Fsqd
_refine_ls_weighting_details 'calc w=1/[\s^2^(Fo^2^)+(0.0485P)^2^+0.0226P] where P=(Fo^2^+2Fc^2^)/3'
_refine_ls_weighting_scheme calc
_refine_ls_wR_factor_gt 0.0805
_refine_ls_wR_factor_ref 0.0838
_reflns_number_gt 865
_reflns_number_total 994
_reflns_threshold_expression I>2\s(I)
_cod_data_source_file gd3319.cif
_cod_data_source_block I
_cod_original_sg_symbol_H-M P21
_cod_database_code 2017439
_cod_database_fobs_code 2017439

loop_
_symmetry_equiv_pos_as_xyz
'x, y, z'
'-x, y+1/2, -z'

loop_
_atom_site_type_symbol
_atom_site_label
_atom_site_fract_x
_atom_site_fract_y
_atom_site_fract_z
_atom_site_U_iso_or_equiv
_atom_site_adp_type
_atom_site_calc_flag
_atom_site_refinement_flags
_atom_site_occupancy
_atom_site_disorder_assembly
_atom_site_disorder_group
O O1 0.96831(17) -0.0348(4) 0.05823(15) 0.0542(4) Uani d . 1 . .
H H1 0.988(4) -0.186(8) 0.019(3) 0.083(10) Uiso d . 1 . .
O O2 0.42179(16) -0.1312(5) 0.29143(14) 0.0653(5) Uani d . 1 . .
C C1 0.8292(2) -0.0678(4) 0.11263(17) 0.0400(5) Uani d . 1 . .
C C2 0.7149(2) -0.2440(4) 0.06515(19) 0.0445(5) Uani d . 1 . .
H H2 0.7286 -0.3478 -0.0066 0.053 Uiso calc R 1 . .
C C3 0.5750(2) -0.2709(5) 0.12394(19) 0.0462(6) Uani d . 1 . .
H H3 0.4974 -0.3935 0.0910 0.055 Uiso calc R 1 . .
C C4 0.5529(2) -0.1193(5) 0.22817(18) 0.0431(5) Uani d . 1 . .
C C5 0.6702(2) 0.0695(4) 0.28022(18) 0.0392(5) Uani d . 1 . .
C C6 0.6520(2) 0.2308(5) 0.38907(19) 0.0476(5) Uani d . 1 . .
H H6 0.5610 0.2139 0.4292 0.057 Uiso calc R 1 . .
C C7 0.7662(3) 0.4098(5) 0.4352(2) 0.0541(6) Uani d . 1 . .
H H7 0.7516 0.5178 0.5056 0.065 Uiso calc R 1 . .
C C8 0.9054(3) 0.4336(5) 0.3783(2) 0.0552(6) Uani d . 1 . .
H H8 0.9830 0.5561 0.4113 0.066 Uiso calc R 1 . .
C C9 0.9282(2) 0.2786(4) 0.2749(2) 0.0479(6) Uani d . 1 . .
H H9 1.0222 0.2938 0.2386 0.057 Uiso calc R 1 . .
C C10 0.8111(2) 0.0949(4) 0.22184(18) 0.0376(5) Uani d . 1 . .
C C11 0.3053(3) -0.3307(8) 0.2489(2) 0.0712(8) Uani d . 1 . .
H H11A 0.2195 -0.3190 0.3001 0.107 Uiso calc R 1 . .
H H11B 0.3489 -0.5171 0.2544 0.107 Uiso calc R 1 . .
H H11C 0.2689 -0.2905 0.1635 0.107 Uiso calc R 1 . .

loop_
_atom_site_aniso_label
_atom_site_aniso_U_11
_atom_site_aniso_U_22
_atom_site_aniso_U_33
_atom_site_aniso_U_12
_atom_site_aniso_U_13
_atom_site_aniso_U_23
O1 0.0482(8) 0.0534(10) 0.0650(10) -0.0044(8) 0.0267(7) -0.0048(8)
O2 0.0481(8) 0.0863(12) 0.0649(9) -0.0226(9) 0.0245(7) -0.0171(10)
C1 0.0389(9) 0.0393(12) 0.0432(11) 0.0049(11) 0.0113(8) 0.0094(11)
C2 0.0474(10) 0.0448(14) 0.0419(11) -0.0014(11) 0.0069(9) -0.0025(10)
C3 0.0427(10) 0.0498(14) 0.0458(11) -0.0082(11) 0.0027(9) -0.0021(11)
C4 0.0369(10) 0.0499(13) 0.0435(11) -0.0064(11) 0.0087(8) 0.0039(11)
C5 0.0407(9) 0.0398(12) 0.0374(10) 0.0025(9) 0.0053(8) 0.0058(10)
C6 0.0495(11) 0.0524(14) 0.0425(11) -0.0021(11) 0.0125(9) 0.0000(11)
C7 0.0697(13) 0.0522(15) 0.0405(11) -0.0041(13) 0.0052(10) -0.0052(12)
C8 0.0588(12) 0.0531(15) 0.0529(12) -0.0157(12) -0.0001(10) -0.0021(12)
C9 0.0451(10) 0.0465(14) 0.0528(12) -0.0088(11) 0.0085(9) 0.0060(11)
C10 0.0365(9) 0.0359(11) 0.0404(10) -0.0007(9) 0.0046(8) 0.0097(9)
C11 0.0478(12) 0.094(2) 0.0737(16) -0.0268(15) 0.0156(11) -0.0087(16)

loop_
_atom_type_symbol
_atom_type_description
_atom_type_scat_dispersion_real
_atom_type_scat_dispersion_imag
_atom_type_scat_source
C C 0.0033 0.0000 'International Tables Vol C Tables 4.2.6.8 and 6.1.1.4'
H H 0.0000 0.0000 'International Tables Vol C Tables 4.2.6.8 and 6.1.1.4'
O O 0.0106 0.0000 'International Tables Vol C Tables 4.2.6.8 and 6.1.1.4'

loop_
_geom_angle_atom_site_label_1
_geom_angle_atom_site_label_2
_geom_angle_atom_site_label_3
_geom_angle_site_symmetry_1
_geom_angle_site_symmetry_3
_geom_angle
_geom_angle_publ_flag
C1 O1 H1 . . 109(2) ?
C4 O2 C11 . . 117.13(18) ?
C2 C1 O1 . . 122.37(18) ?
C2 C1 C10 . . 121.02(16) ?
O1 C1 C10 . . 116.61(17) ?
C1 C2 C3 . . 120.36(19) ?
C1 C2 H2 . . 119.8 ?
C3 C2 H2 . . 119.8 ?
C4 C3 C2 . . 120.52(19) ?
C4 C3 H3 . . 119.7 ?
C2 C3 H3 . . 119.7 ?
C3 C4 O2 . . 124.72(18) ?
C3 C4 C5 . . 120.64(16) ?
O2 C4 C5 . . 114.64(16) ?
C6 C5 C10 . . 118.73(17) ?
C6 C5 C4 . . 122.41(17) ?
C10 C5 C4 . . 118.86(16) ?
C7 C6 C5 . . 120.57(18) ?
C7 C6 H6 . . 119.7 ?
C5 C6 H6 . . 119.7 ?
C6 C7 C8 . . 120.7(2) ?
C6 C7 H7 . . 119.6 ?
C8 C7 H7 . . 119.6 ?
C9 C8 C7 . . 120.4(2) ?
C9 C8 H8 . . 119.8 ?
C7 C8 H8 . . 119.8 ?
C8 C9 C10 . . 120.83(18) ?
C8 C9 H9 . . 119.6 ?
C10 C9 H9 . . 119.6 ?
C9 C10 C5 . . 118.73(17) ?
C9 C10 C1 . . 122.67(16) ?
C5 C10 C1 . . 118.60(16) ?
O2 C11 H11A . . 109.5 ?
O2 C11 H11B . . 109.5 ?
H11A C11 H11B . . 109.5 ?
O2 C11 H11C . . 109.5 ?
H11A C11 H11C . . 109.5 ?
H11B C11 H11C . . 109.5 ?

loop_
_geom_bond_atom_site_label_1
_geom_bond_atom_site_label_2
_geom_bond_site_symmetry_2
_geom_bond_distance
_geom_bond_publ_flag
O1 C1 . 1.386(2) y
O1 H1 . 0.86(4) ?
O2 C4 . 1.368(2) y
O2 C11 . 1.422(3) y
C1 C2 . 1.353(3) y
C1 C10 . 1.423(3) y
C2 C3 . 1.413(3) y
C2 H2 . 0.9300 ?
C3 C4 . 1.357(3) y
C3 H3 . 0.9300 ?
C4 C5 . 1.424(3) y
C5 C6 . 1.417(3) y
C5 C10 . 1.418(2) y
C6 C7 . 1.357(3) y
C6 H6 . 0.9300 ?
C7 C8 . 1.396(3) y
C7 H7 . 0.9300 ?
C8 C9 . 1.360(3) y
C8 H8 . 0.9300 ?
C9 C10 . 1.411(3) y
C9 H9 . 0.9300 ?
C11 H11A . 0.9600 ?
C11 H11B . 0.9600 ?
C11 H11C . 0.9600 ?

loop_
_geom_hbond_atom_site_label_D
_geom_hbond_atom_site_label_H
_geom_hbond_atom_site_label_A
_geom_hbond_site_symmetry_A
_geom_hbond_distance_DH
_geom_hbond_distance_HA
_geom_hbond_distance_DA
_geom_hbond_angle_DHA
O1 H1 O1 2_745 0.86(4) 1.90(4) 2.758(2) 176(3)

loop_
_geom_torsion_atom_site_label_1
_geom_torsion_atom_site_label_2
_geom_torsion_atom_site_label_3
_geom_torsion_atom_site_label_4
_geom_torsion_site_symmetry_1
_geom_torsion_site_symmetry_2
_geom_torsion_site_symmetry_3
_geom_torsion_site_symmetry_4
_geom_torsion
_geom_torsion_publ_flag
O1 C1 C2 C3 . . . . 179.93(19) ?
C10 C1 C2 C3 . . . . -0.3(3) ?
C1 C2 C3 C4 . . . . 0.4(3) ?
C2 C3 C4 O2 . . . . -180.0(2) ?
C2 C3 C4 C5 . . . . 0.0(3) ?
C11 O2 C4 C3 . . . . 4.2(3) ?
C11 O2 C4 C5 . . . . -175.7(2) ?
C3 C4 C5 C6 . . . . -179.8(2) ?
O2 C4 C5 C6 . . . . 0.2(3) ?
C3 C4 C5 C10 . . . . -0.5(3) ?
O2 C4 C5 C10 . . . . 179.48(18) ?
C10 C5 C6 C7 . . . . 1.1(3) ?
C4 C5 C6 C7 . . . . -179.6(2) ?
C5 C6 C7 C8 . . . . -1.6(3) ?
C6 C7 C8 C9 . . . . 0.5(3) ?
C7 C8 C9 C10 . . . . 1.1(3) ?
C8 C9 C10 C5 . . . . -1.5(3) ?
C8 C9 C10 C1 . . . . 179.0(2) ?
C6 C5 C10 C9 . . . . 0.4(3) ?
C4 C5 C10 C9 . . . . -178.9(2) ?
C6 C5 C10 C1 . . . . 179.90(19) ?
C4 C5 C10 C1 . . . . 0.6(2) ?
C2 C1 C10 C9 . . . . 179.32(19) ?
O1 C1 C10 C9 . . . . -0.9(3) ?
C2 C1 C10 C5 . . . . -0.2(3) ?
O1 C1 C10 C5 . . . . 179.58(16) ?

loop_
_cod_related_entry_id
_cod_related_entry_database
_cod_related_entry_code
1 ChemSpider 59913
